data_4063414
loop_
_publ_author_name
'Rit, Arnab'
'Pape, Tania'
'Hepp, Alexander'
'Hahn, F. Ekkehardt'

_publ_section_title
;
 Supramolecular Structures from Polycarbene Ligands and Transition Metal
 Ions
;
_journal_issue 2
_journal_name_full Organometallics
_journal_page_first 334
_journal_page_last 347
_journal_paper_doi 10.1021/om101102j
_journal_volume 30
_journal_year 2011
_chemical_formula_sum 'C23 H30 F18 N7 P3'
_chemical_formula_weight 839.45
_chemical_name_systematic
; 
 ? 
;
_space_group_IT_number 2
_symmetry_cell_setting triclinic
_symmetry_space_group_name_Hall '-P 1'
_symmetry_space_group_name_H-M 'P -1'
_atom_sites_solution_hydrogens geom
_atom_sites_solution_primary direct
_atom_sites_solution_secondary difmap
_audit_creation_method SHELXL-97
_cell_angle_alpha 110.253(2)
_cell_angle_beta 95.935(3)
_cell_angle_gamma 114.094(2)
_cell_formula_units_Z 2
_cell_length_a 11.1538(4)
_cell_length_b 13.5610(4)
_cell_length_c 13.7856(4)
_cell_measurement_reflns_used 900
_cell_measurement_temperature 153(2)
_cell_measurement_theta_max 75
_cell_measurement_theta_min 1
_cell_volume 1711.36(11)
_computing_cell_refinement 'SAINT (Bruker AXS, 2000)'
_computing_data_collection 'SMART (Bruker AXS, 2000)'
_computing_data_reduction 'SAINT,SADABS (Bruker AXS, 2000)'
_computing_molecular_graphics
;
ORTEP3,L.J. Farrugia, J. Appl. Cryst. (1997) 30, 565
;
_computing_structure_refinement
;
SHELXL-97, G. M. Sheldrick, Acta Cryst. (2008) A64, 112-122
;
_computing_structure_solution
;
SHELXS-97 , G. M. Sheldrick, Acta Cryst. (2008) A64, 112-122
;
_diffrn_ambient_temperature 153(2)
_diffrn_detector_area_resol_mean 80
_diffrn_measured_fraction_theta_full 0.859
_diffrn_measured_fraction_theta_max 0.859
_diffrn_measurement_device_type 'CCD area detector'
_diffrn_measurement_method 'Omega and Phi scans'
_diffrn_radiation_monochromator goebel-mirror
_diffrn_radiation_source 'rotating anode'
_diffrn_radiation_type CuK\a
_diffrn_radiation_wavelength 1.54178
_diffrn_reflns_av_R_equivalents 0.0429
_diffrn_reflns_av_sigmaI/netI 0.0596
_diffrn_reflns_limit_h_max 13
_diffrn_reflns_limit_h_min -13
_diffrn_reflns_limit_k_max 15
_diffrn_reflns_limit_k_min -14
_diffrn_reflns_limit_l_max 15
_diffrn_reflns_limit_l_min -16
_diffrn_reflns_number 9898
_diffrn_reflns_theta_full 71.48
_diffrn_reflns_theta_max 71.48
_diffrn_reflns_theta_min 3.57
_exptl_absorpt_coefficient_mu 2.793
_exptl_absorpt_correction_T_max 0.8503
_exptl_absorpt_correction_T_min 0.6958
_exptl_absorpt_correction_type multi-scan
_exptl_absorpt_process_details
; 
 Corrections were done with the SADABS program, utilizing the none merged
 raw data obtained from the integration process. Integration and final cell
 refinement were done with SAINT.

 SADABS reports ratio of Tmin/Tmax =   0.472223 

;
_exptl_crystal_colour clourless
_exptl_crystal_density_diffrn 1.629
_exptl_crystal_density_method 'not measured'
_exptl_crystal_description 'transparent plate'
_exptl_crystal_F_000 848
_exptl_crystal_size_max 0.14
_exptl_crystal_size_mid 0.14
_exptl_crystal_size_min 0.06
_refine_diff_density_max 0.558
_refine_diff_density_min -0.490
_refine_diff_density_rms 0.076
_refine_ls_extinction_method none
_refine_ls_goodness_of_fit_ref 1.105
_refine_ls_hydrogen_treatment noref
_refine_ls_matrix_type full
_refine_ls_number_parameters 467
_refine_ls_number_reflns 5731
_refine_ls_number_restraints 0
_refine_ls_restrained_S_all 1.105
_refine_ls_R_factor_all 0.0725
_refine_ls_R_factor_gt 0.0595
_refine_ls_shift/su_max 0.000
_refine_ls_shift/su_mean 0.000
_refine_ls_structure_factor_coef Fsqd
_refine_ls_weighting_details 'calc w=1/[\s^2^(Fo^2^)+(0.0960P)^2^+0.6124P] where P=(Fo^2^+2Fc^2^)/3'
_refine_ls_weighting_scheme calc
_refine_ls_wR_factor_gt 0.1674
_refine_ls_wR_factor_ref 0.1768
_reflns_number_gt 4427
_reflns_number_total 5731
_reflns_threshold_expression >2sigma(I)
_cod_data_source_file om101102j_si_003.cif
_cod_data_source_block sad
_cod_original_cell_volume 1711.35(9)
_cod_original_sg_symbol_H-M P-1
_cod_database_code 4063414

loop_
_symmetry_equiv_pos_as_xyz
'x, y, z'
'-x, -y, -z'

loop_
_atom_site_label
_atom_site_type_symbol
_atom_site_fract_x
_atom_site_fract_y
_atom_site_fract_z
_atom_site_U_iso_or_equiv
_atom_site_adp_type
_atom_site_occupancy
_atom_site_symmetry_multiplicity
_atom_site_calc_flag
_atom_site_refinement_flags
_atom_site_disorder_assembly
_atom_site_disorder_group
C1 C 0.5824(3) 0.7560(3) 0.2706(2) 0.0322(7) Uani 1 1 d . . .
H1 H 0.5708 0.8122 0.3277 0.039 Uiso 1 1 calc R . .
N1 N 0.5442(3) 0.6439(2) 0.2534(2) 0.0351(6) Uani 1 1 d . . .
N2 N 0.6400(3) 0.7774(2) 0.19467(19) 0.0318(6) Uani 1 1 d . . .
C2 C 0.5775(4) 0.5911(3) 0.1637(3) 0.0448(8) Uani 1 1 d . . .
H2 H 0.5613 0.5108 0.1331 0.054 Uiso 1 1 calc R . .
C3 C 0.6374(4) 0.6740(3) 0.1267(3) 0.0439(8) Uani 1 1 d . . .
H3 H 0.6713 0.6631 0.0655 0.053 Uiso 1 1 calc R . .
C4 C 0.4741(4) 0.5861(3) 0.3192(3) 0.0471(9) Uani 1 1 d . . .
H4A H 0.4482 0.5001 0.2856 0.057 Uiso 1 1 calc R . .
H4B H 0.3891 0.5926 0.3208 0.057 Uiso 1 1 calc R . .
C5 C 0.5646(5) 0.6429(3) 0.4328(3) 0.0624(12) Uani 1 1 d . . .
H5A H 0.6477 0.6346 0.4315 0.094 Uiso 1 1 calc R . .
H5B H 0.5151 0.6033 0.4745 0.094 Uiso 1 1 calc R . .
H5C H 0.5897 0.7279 0.4664 0.094 Uiso 1 1 calc R . .
C6 C 0.6896(3) 0.8881(2) 0.1862(2) 0.0290(6) Uani 1 1 d . . .
C7 C 0.6739(3) 0.8884(2) 0.0847(2) 0.0305(6) Uani 1 1 d . . .
H7 H 0.6294 0.8160 0.0205 0.037 Uiso 1 1 calc R . .
C8 C 0.7261(3) 0.9988(3) 0.0811(2) 0.0284(6) Uani 1 1 d . . .
C9 C 0.7900(3) 1.1057(2) 0.1725(2) 0.0294(6) Uani 1 1 d . . .
H9 H 0.8255 1.1800 0.1678 0.035 Uiso 1 1 calc R . .
C10 C 0.8006(3) 1.1007(2) 0.2717(2) 0.0282(6) Uani 1 1 d . . .
C11 C 0.7524(3) 0.9930(3) 0.2800(2) 0.0297(6) Uani 1 1 d . . .
H11 H 0.7623 0.9912 0.3486 0.036 Uiso 1 1 calc R . .
C12 C 0.7456(3) 0.9456(3) -0.1041(2) 0.0318(6) Uani 1 1 d . . .
H12 H 0.7791 0.8909 -0.1063 0.038 Uiso 1 1 calc R . .
N3 N 0.7115(3) 1.0038(2) -0.02184(18) 0.0302(5) Uani 1 1 d . . .
N4 N 0.7248(3) 0.9772(2) -0.18257(19) 0.0331(6) Uani 1 1 d . . .
C13 C 0.6673(3) 1.0750(3) -0.0488(2) 0.0373(7) Uani 1 1 d . . .
H13 H 0.6373 1.1263 -0.0049 0.045 Uiso 1 1 calc R . .
C14 C 0.6753(4) 1.0568(3) -0.1500(2) 0.0379(7) Uani 1 1 d . . .
H14 H 0.6510 1.0928 -0.1912 0.046 Uiso 1 1 calc R . .
C15 C 0.7469(4) 0.9330(3) -0.2897(3) 0.0474(9) Uani 1 1 d . . .
H15A H 0.7970 1.0017 -0.3061 0.057 Uiso 1 1 calc R . .
H15B H 0.6568 0.8802 -0.3451 0.057 Uiso 1 1 calc R . .
C16 C 0.8260(5) 0.8654(4) -0.2965(3) 0.0542(10) Uani 1 1 d . . .
H16A H 0.9117 0.9144 -0.2376 0.081 Uiso 1 1 calc R . .
H16B H 0.8469 0.8463 -0.3659 0.081 Uiso 1 1 calc R . .
H16C H 0.7712 0.7912 -0.2903 0.081 Uiso 1 1 calc R . .
C17 C 0.8236(4) 1.2305(3) 0.4542(2) 0.0400(8) Uani 1 1 d . . .
H17 H 0.7380 1.1792 0.4590 0.048 Uiso 1 1 calc R . .
N5 N 0.8694(3) 1.2091(2) 0.36885(18) 0.0299(5) Uani 1 1 d . . .
N6 N 0.9165(3) 1.3352(2) 0.5324(2) 0.0433(7) Uani 1 1 d . . .
C18 C 0.9966(3) 1.3040(3) 0.3925(2) 0.0366(7) Uani 1 1 d . . .
H18 H 1.0526 1.3127 0.3453 0.044 Uiso 1 1 calc R . .
C19 C 1.0263(4) 1.3816(3) 0.4948(3) 0.0421(8) Uani 1 1 d . . .
H19 H 1.1081 1.4552 0.5342 0.050 Uiso 1 1 calc R . .
C20 C 0.9046(6) 1.3884(5) 0.6426(3) 0.0888(19) Uani 1 1 d . . .
H20A H 0.9804 1.4713 0.6820 0.107 Uiso 1 1 calc R . .
H20B H 0.8172 1.3917 0.6371 0.107 Uiso 1 1 calc R . .
C21 C 0.9090(9) 1.3209(5) 0.7029(4) 0.170(5) Uani 1 1 d . . .
H21A H 0.8342 1.2387 0.6641 0.254 Uiso 1 1 calc R . .
H21B H 0.8988 1.3579 0.7743 0.254 Uiso 1 1 calc R . .
H21C H 0.9970 1.3203 0.7112 0.254 Uiso 1 1 calc R . .
N22 N 0.3444(5) 0.7058(4) 1.1092(5) 0.1001(17) Uani 1 1 d . . .
C22 C 0.2642(5) 0.6317(4) 1.0337(5) 0.0692(13) Uani 1 1 d . . .
C23 C 0.1615(5) 0.5372(4) 0.9347(4) 0.0694(12) Uani 1 1 d . . .
H23A H 0.0899 0.5580 0.9180 0.104 Uiso 1 1 calc R . .
H23B H 0.1208 0.4626 0.9431 0.104 Uiso 1 1 calc R . .
H23C H 0.2041 0.5269 0.8758 0.104 Uiso 1 1 calc R . .
P1 P 0.5000 1.0000 0.5000 0.0331(3) Uani 1 2 d S . .
F1 F 0.4554(3) 0.86258(19) 0.4668(2) 0.0658(7) Uani 1 1 d . . .
F2 F 0.3451(2) 0.9695(2) 0.4693(2) 0.0684(7) Uani 1 1 d . . .
F3 F 0.5077(3) 0.9851(2) 0.38166(17) 0.0638(7) Uani 1 1 d . . .
P2 P 1.0000 1.0000 0.5000 0.0433(3) Uani 1 2 d S . .
F4 F 0.9882(2) 1.1102(2) 0.49106(17) 0.0570(6) Uani 1 1 d . . .
F5 F 0.9762(2) 0.9410(2) 0.37287(17) 0.0594(6) Uani 1 1 d . . .
F6 F 0.8380(2) 0.9315(2) 0.48097(18) 0.0586(6) Uani 1 1 d . . .
P3 P 0.11587(10) 0.30157(9) 0.08698(9) 0.0493(3) Uani 1 1 d . . .
F7 F 0.1853(3) 0.4388(2) 0.1115(3) 0.0894(9) Uani 1 1 d . . .
F8 F 0.0840(3) 0.2673(3) -0.0371(2) 0.0959(10) Uani 1 1 d . . .
F9 F -0.0282(3) 0.2970(3) 0.0858(3) 0.1074(13) Uani 1 1 d . . .
F10 F 0.0479(3) 0.1662(2) 0.0683(3) 0.0806(8) Uani 1 1 d . . .
F11 F 0.1529(3) 0.3410(3) 0.2145(2) 0.0806(8) Uani 1 1 d . . .
F12 F 0.2608(2) 0.3054(3) 0.0904(2) 0.0686(7) Uani 1 1 d . . .
P4 P 0.62723(9) 0.33002(7) 0.26801(7) 0.0426(3) Uani 1 1 d . . .
F13 F 0.6779(3) 0.4625(2) 0.2818(2) 0.0755(8) Uani 1 1 d . . .
F14 F 0.7768(2) 0.3494(2) 0.2649(3) 0.0761(8) Uani 1 1 d . . .
F15 F 0.6767(3) 0.3814(3) 0.3955(2) 0.1029(12) Uani 1 1 d . . .
F16 F 0.5816(3) 0.2008(2) 0.2600(4) 0.1164(14) Uani 1 1 d . . .
F17 F 0.4797(2) 0.3125(2) 0.2748(2) 0.0668(7) Uani 1 1 d . . .
F18 F 0.5789(3) 0.2808(4) 0.1433(2) 0.1376(18) Uani 1 1 d . . .

loop_
_atom_site_aniso_label
_atom_site_aniso_U_11
_atom_site_aniso_U_22
_atom_site_aniso_U_33
_atom_site_aniso_U_23
_atom_site_aniso_U_13
_atom_site_aniso_U_12
C1 0.0423(18) 0.0221(14) 0.0287(13) 0.0141(11) 0.0090(13) 0.0099(13)
N1 0.0448(16) 0.0241(12) 0.0363(13) 0.0199(10) 0.0120(12) 0.0104(12)
N2 0.0427(15) 0.0212(11) 0.0293(11) 0.0146(9) 0.0098(11) 0.0103(11)
C2 0.069(2) 0.0253(15) 0.0456(18) 0.0197(13) 0.0228(17) 0.0219(17)
C3 0.068(2) 0.0259(15) 0.0416(17) 0.0182(13) 0.0257(17) 0.0205(17)
C4 0.060(2) 0.0371(17) 0.055(2) 0.0330(15) 0.0277(18) 0.0194(18)
C5 0.105(4) 0.046(2) 0.0435(19) 0.0297(16) 0.030(2) 0.032(2)
C6 0.0351(16) 0.0203(13) 0.0313(14) 0.0157(11) 0.0089(12) 0.0091(12)
C7 0.0393(17) 0.0206(13) 0.0262(13) 0.0113(10) 0.0067(12) 0.0090(13)
C8 0.0338(16) 0.0264(14) 0.0252(13) 0.0154(11) 0.0067(12) 0.0112(13)
C9 0.0338(16) 0.0190(13) 0.0303(13) 0.0134(10) 0.0064(12) 0.0064(12)
C10 0.0301(15) 0.0214(13) 0.0267(13) 0.0106(10) 0.0053(11) 0.0068(12)
C11 0.0346(16) 0.0252(14) 0.0263(13) 0.0152(11) 0.0055(12) 0.0088(13)
C12 0.0380(17) 0.0277(14) 0.0284(14) 0.0168(11) 0.0082(12) 0.0107(13)
N3 0.0380(14) 0.0229(11) 0.0253(11) 0.0138(9) 0.0051(10) 0.0087(11)
N4 0.0398(15) 0.0296(13) 0.0282(12) 0.0180(10) 0.0079(11) 0.0108(12)
C13 0.050(2) 0.0292(15) 0.0349(15) 0.0175(12) 0.0091(14) 0.0183(15)
C14 0.050(2) 0.0306(16) 0.0324(14) 0.0189(12) 0.0057(14) 0.0156(15)
C15 0.068(2) 0.056(2) 0.0329(16) 0.0278(15) 0.0221(17) 0.034(2)
C16 0.077(3) 0.065(3) 0.0472(19) 0.0356(18) 0.033(2) 0.045(2)
C17 0.0428(19) 0.0288(15) 0.0301(15) 0.0101(12) 0.0093(14) 0.0033(15)
N5 0.0332(14) 0.0209(12) 0.0281(11) 0.0122(9) 0.0058(10) 0.0053(11)
N6 0.0470(17) 0.0309(14) 0.0273(12) 0.0043(10) 0.0053(12) 0.0046(13)
C18 0.0355(17) 0.0240(14) 0.0391(15) 0.0146(12) 0.0088(13) 0.0038(14)
C19 0.0376(18) 0.0263(15) 0.0407(16) 0.0100(12) 0.0033(14) 0.0015(14)
C20 0.081(3) 0.075(3) 0.037(2) -0.009(2) 0.019(2) -0.001(3)
C21 0.252(9) 0.077(4) 0.033(2) 0.010(2) 0.030(4) -0.038(5)
N22 0.080(3) 0.050(2) 0.139(4) 0.038(3) -0.028(3) 0.020(2)
C22 0.055(3) 0.046(2) 0.108(4) 0.049(3) 0.003(3) 0.017(2)
C23 0.075(3) 0.063(3) 0.073(3) 0.043(2) 0.013(2) 0.026(2)
P1 0.0378(6) 0.0303(6) 0.0334(5) 0.0190(4) 0.0136(5) 0.0130(5)
F1 0.0832(18) 0.0362(12) 0.0848(16) 0.0323(11) 0.0430(14) 0.0249(12)
F2 0.0436(13) 0.0817(18) 0.0987(18) 0.0628(15) 0.0220(12) 0.0263(13)
F3 0.0848(17) 0.0743(16) 0.0415(11) 0.0341(11) 0.0277(11) 0.0361(14)
P2 0.0455(7) 0.0539(8) 0.0429(6) 0.0336(6) 0.0142(6) 0.0236(6)
F4 0.0661(15) 0.0565(13) 0.0582(12) 0.0352(10) 0.0118(11) 0.0304(12)
F5 0.0705(15) 0.0740(16) 0.0456(12) 0.0348(11) 0.0182(11) 0.0369(13)
F6 0.0477(13) 0.0773(16) 0.0655(13) 0.0495(12) 0.0186(11) 0.0264(12)
P3 0.0497(6) 0.0530(6) 0.0660(6) 0.0451(5) 0.0265(5) 0.0243(5)
F7 0.107(2) 0.0605(16) 0.107(2) 0.0625(16) 0.0258(18) 0.0242(16)
F8 0.088(2) 0.118(3) 0.0604(15) 0.0461(16) 0.0068(15) 0.0270(19)
F9 0.077(2) 0.130(3) 0.204(4) 0.132(3) 0.074(2) 0.070(2)
F10 0.0730(18) 0.0506(14) 0.115(2) 0.0480(15) 0.0111(16) 0.0198(14)
F11 0.113(2) 0.0806(18) 0.0715(16) 0.0505(15) 0.0518(16) 0.0455(18)
F12 0.0532(14) 0.0870(19) 0.0666(15) 0.0330(13) 0.0228(12) 0.0329(14)
P4 0.0393(5) 0.0254(4) 0.0478(5) 0.0099(3) -0.0004(4) 0.0095(4)
F13 0.0847(19) 0.0517(14) 0.121(2) 0.0568(15) 0.0452(17) 0.0394(14)
F14 0.0433(13) 0.0376(12) 0.133(2) 0.0285(13) 0.0183(14) 0.0147(11)
F15 0.079(2) 0.104(2) 0.0633(16) 0.0471(16) -0.0043(14) -0.0151(18)
F16 0.0512(16) 0.0327(14) 0.244(4) 0.0526(19) 0.030(2) 0.0094(13)
F17 0.0547(14) 0.0564(14) 0.0933(18) 0.0342(13) 0.0240(13) 0.0276(12)
F18 0.073(2) 0.194(4) 0.0387(14) -0.0002(18) -0.0044(14) 0.015(2)

loop_
_atom_type_symbol
_atom_type_description
_atom_type_scat_dispersion_real
_atom_type_scat_dispersion_imag
_atom_type_scat_source
C C 0.0181 0.0091 'International Tables Vol C Tables 4.2.6.8 and 6.1.1.4'
H H 0.0000 0.0000 'International Tables Vol C Tables 4.2.6.8 and 6.1.1.4'
N N 0.0311 0.0180 'International Tables Vol C Tables 4.2.6.8 and 6.1.1.4'
P P 0.2955 0.4335 'International Tables Vol C Tables 4.2.6.8 and 6.1.1.4'
F F 0.0727 0.0534 'International Tables Vol C Tables 4.2.6.8 and 6.1.1.4'

loop_
_geom_angle_atom_site_label_1
_geom_angle_atom_site_label_2
_geom_angle_atom_site_label_3
_geom_angle
_geom_angle_site_symmetry_1
_geom_angle_site_symmetry_3
_geom_angle_publ_flag
N1 C1 N2 108.9(3) . . ?
C1 N1 C2 108.5(2) . . ?
C1 N1 C4 125.0(3) . . ?
C2 N1 C4 126.5(3) . . ?
C1 N2 C3 108.1(2) . . ?
C1 N2 C6 124.4(2) . . ?
C3 N2 C6 127.5(2) . . ?
C3 C2 N1 107.6(3) . . ?
C2 C3 N2 106.9(3) . . ?
N1 C4 C5 111.4(3) . . ?
C11 C6 C7 121.8(3) . . ?
C11 C6 N2 118.5(2) . . ?
C7 C6 N2 119.7(2) . . ?
C8 C7 C6 117.3(2) . . ?
C9 C8 C7 123.0(2) . . ?
C9 C8 N3 117.6(2) . . ?
C7 C8 N3 119.4(2) . . ?
C8 C9 C10 117.5(3) . . ?
C11 C10 C9 121.9(2) . . ?
C11 C10 N5 118.4(2) . . ?
C9 C10 N5 119.7(2) . . ?
C6 C11 C10 118.5(2) . . ?
N4 C12 N3 108.0(3) . . ?
C12 N3 C13 109.1(2) . . ?
C12 N3 C8 125.3(3) . . ?
C13 N3 C8 125.5(3) . . ?
C12 N4 C14 109.0(3) . . ?
C12 N4 C15 126.6(3) . . ?
C14 N4 C15 124.4(3) . . ?
C14 C13 N3 106.1(3) . . ?
C13 C14 N4 107.7(3) . . ?
N4 C15 C16 112.9(3) . . ?
N5 C17 N6 109.0(3) . . ?
C17 N5 C18 108.6(3) . . ?
C17 N5 C10 124.6(3) . . ?
C18 N5 C10 126.7(3) . . ?
C17 N6 C19 108.1(3) . . ?
C17 N6 C20 125.1(3) . . ?
C19 N6 C20 126.8(3) . . ?
C19 C18 N5 106.8(3) . . ?
C18 C19 N6 107.5(3) . . ?
C21 C20 N6 112.1(5) . . ?
N22 C22 C23 178.8(6) . . ?
F2 P1 F2 180.000(2) . 2_676 ?
F2 P1 F3 88.77(13) . 2_676 ?
F2 P1 F3 91.23(13) 2_676 2_676 ?
F2 P1 F3 91.23(13) . . ?
F2 P1 F3 88.77(13) 2_676 . ?
F3 P1 F3 180.00(3) 2_676 . ?
F2 P1 F1 90.39(14) . . ?
F2 P1 F1 89.61(14) 2_676 . ?
F3 P1 F1 88.65(12) 2_676 . ?
F3 P1 F1 91.35(12) . . ?
F2 P1 F1 89.61(14) . 2_676 ?
F2 P1 F1 90.39(14) 2_676 2_676 ?
F3 P1 F1 91.35(12) 2_676 2_676 ?
F3 P1 F1 88.65(12) . 2_676 ?
F1 P1 F1 180.000(1) . 2_676 ?
F5 P2 F5 180.000(1) 2_776 . ?
F5 P2 F4 89.55(12) 2_776 2_776 ?
F5 P2 F4 90.45(12) . 2_776 ?
F5 P2 F4 90.45(12) 2_776 . ?
F5 P2 F4 89.55(12) . . ?
F4 P2 F4 180.000(2) 2_776 . ?
F5 P2 F6 90.47(12) 2_776 . ?
F5 P2 F6 89.53(12) . . ?
F4 P2 F6 90.07(12) 2_776 . ?
F4 P2 F6 89.93(12) . . ?
F5 P2 F6 89.53(12) 2_776 2_776 ?
F5 P2 F6 90.47(12) . 2_776 ?
F4 P2 F6 89.93(12) 2_776 2_776 ?
F4 P2 F6 90.07(12) . 2_776 ?
F6 P2 F6 180.0 . 2_776 ?
F8 P3 F9 90.2(2) . . ?
F8 P3 F10 92.77(18) . . ?
F9 P3 F10 88.74(17) . . ?
F8 P3 F7 89.89(17) . . ?
F9 P3 F7 91.18(18) . . ?
F10 P3 F7 177.35(17) . . ?
F8 P3 F12 90.92(16) . . ?
F9 P3 F12 178.66(15) . . ?
F10 P3 F12 90.55(15) . . ?
F7 P3 F12 89.48(17) . . ?
F8 P3 F11 177.99(17) . . ?
F9 P3 F11 90.66(19) . . ?
F10 P3 F11 89.04(15) . . ?
F7 P3 F11 88.31(16) . . ?
F12 P3 F11 88.19(15) . . ?
F18 P4 F16 91.3(3) . . ?
F18 P4 F13 91.3(2) . . ?
F16 P4 F13 177.2(2) . . ?
F18 P4 F17 90.51(17) . . ?
F16 P4 F17 88.83(15) . . ?
F13 P4 F17 92.12(14) . . ?
F18 P4 F15 179.5(2) . . ?
F16 P4 F15 89.2(2) . . ?
F13 P4 F15 88.16(17) . . ?
F17 P4 F15 89.35(17) . . ?
F18 P4 F14 91.14(18) . . ?
F16 P4 F14 91.29(15) . . ?
F13 P4 F14 87.68(14) . . ?
F17 P4 F14 178.35(16) . . ?
F15 P4 F14 89.01(18) . . ?

loop_
_geom_bond_atom_site_label_1
_geom_bond_atom_site_label_2
_geom_bond_distance
_geom_bond_site_symmetry_2
_geom_bond_publ_flag
C1 N1 1.323(4) . ?
C1 N2 1.338(4) . ?
N1 C2 1.370(4) . ?
N1 C4 1.480(4) . ?
N2 C3 1.378(4) . ?
N2 C6 1.424(3) . ?
C2 C3 1.351(4) . ?
C4 C5 1.506(5) . ?
C6 C11 1.382(4) . ?
C6 C7 1.394(4) . ?
C7 C8 1.388(4) . ?
C8 C9 1.380(4) . ?
C8 N3 1.440(3) . ?
C9 C10 1.388(4) . ?
C10 C11 1.387(4) . ?
C10 N5 1.430(3) . ?
C12 N4 1.326(4) . ?
C12 N3 1.330(4) . ?
N3 C13 1.383(4) . ?
N4 C14 1.368(4) . ?
N4 C15 1.478(4) . ?
C13 C14 1.349(4) . ?
C15 C16 1.499(5) . ?
C17 N5 1.318(4) . ?
C17 N6 1.326(4) . ?
N5 C18 1.378(4) . ?
N6 C19 1.375(5) . ?
N6 C20 1.486(5) . ?
C18 C19 1.342(4) . ?
C20 C21 1.444(9) . ?
N22 C22 1.115(6) . ?
C22 C23 1.444(7) . ?
P1 F2 1.574(2) . ?
P1 F2 1.574(2) 2_676 ?
P1 F3 1.5887(19) 2_676 ?
P1 F3 1.5887(19) . ?
P1 F1 1.592(2) . ?
P1 F1 1.592(2) 2_676 ?
P2 F5 1.594(2) 2_776 ?
P2 F5 1.594(2) . ?
P2 F4 1.596(2) 2_776 ?
P2 F4 1.596(2) . ?
P2 F6 1.599(2) . ?
P2 F6 1.599(2) 2_776 ?
P3 F8 1.568(3) . ?
P3 F9 1.580(3) . ?
P3 F10 1.583(3) . ?
P3 F7 1.585(3) . ?
P3 F12 1.591(3) . ?
P3 F11 1.602(3) . ?
P4 F18 1.553(3) . ?
P4 F16 1.571(3) . ?
P4 F13 1.579(2) . ?
P4 F17 1.581(2) . ?
P4 F15 1.587(3) . ?
P4 F14 1.588(2) . ?
